data_2022286
loop_
_publ_author_name
'Rosiak, Damian'
'Okuniewski, Andrzej'
'Chojnacki, Jaros\/law'

_publ_section_title
;
 The influence of the type of halogen substituent and its position on the
 molecular conformation, intermolecular interactions and crystal packing
 for a series of 1-benzoyl-3-(halogenophenyl)thioureas
;
_journal_coeditor_code WP3011
_journal_issue 1
_journal_name_full 'Acta Crystallographica Section C'
_journal_page_first 11
_journal_page_last 19
_journal_paper_doi 10.1107/S2053229620015594
_journal_volume 77
_journal_year 2021
_chemical_formula_iupac 'C14 H11 I N2 O S'
_chemical_formula_moiety 'C14 H11 I N2 O S'
_chemical_formula_sum 'C14 H11 I N2 O S'
_chemical_formula_weight 382.21
_chemical_name_common 1-Benzoyl-3-<i>o</i>-iodophenylthiourea
_chemical_name_systematic
;
1-Benzoyl-3-(2-iodophenyl)thiourea
;
_space_group_crystal_system triclinic
_space_group_IT_number 2
_space_group_name_Hall '-P 1'
_space_group_name_H-M_alt 'P -1'
_atom_sites_solution_hydrogens geom
_audit_creation_method
;
Olex2 1.2
(compiled 2018.05.29 svn.r3508 for OlexSys, GUI svn.r5506)
;
_cell_angle_alpha 84.408(9)
_cell_angle_beta 89.142(9)
_cell_angle_gamma 65.933(8)
_cell_formula_units_Z 2
_cell_length_a 6.2410(7)
_cell_length_b 7.2420(8)
_cell_length_c 16.709(2)
_cell_measurement_reflns_used 15454
_cell_measurement_temperature 125
_cell_measurement_theta_max 58.91
_cell_measurement_theta_min 5.00
_cell_volume 686.02(14)
_computing_cell_refinement
;
X-AREA (Stoe & Cie, 2009)
;
_computing_data_collection
;
X-AREA (Stoe & Cie, 2009)
;
_computing_data_reduction
;
X-RED32 (Stoe & Cie, 2009)
;
_computing_molecular_graphics
;
OLEX2 (Dolomanov <i>et al.</i>,  2009)
;
_computing_publication_material
;
OLEX2 (Dolomanov <i>et al.</i>,  2009)
;
_computing_structure_refinement
;
SHELXL2018 (Sheldrick, 2015<i>b</i>)
;
_computing_structure_solution
;
SHELXT (Sheldrick, 2015<i>a</i>)
;
_diffrn_ambient_temperature 125.0
_diffrn_detector_area_resol_mean 6.67
_diffrn_measured_fraction_theta_full 0.989
_diffrn_measured_fraction_theta_max 0.992
_diffrn_measurement_device_type 'Stoe IPDS 2T'
_diffrn_measurement_method 'rotation method, \w scans'
_diffrn_radiation_type MoK\a
_diffrn_radiation_wavelength 0.71073
_diffrn_reflns_av_R_equivalents 0.0256
_diffrn_reflns_av_unetI/netI 0.0232
_diffrn_reflns_limit_h_max 8
_diffrn_reflns_limit_h_min -8
_diffrn_reflns_limit_k_max 9
_diffrn_reflns_limit_k_min -9
_diffrn_reflns_limit_l_max 22
_diffrn_reflns_limit_l_min -22
_diffrn_reflns_number 7847
_diffrn_reflns_theta_full 25.242
_diffrn_reflns_theta_max 28.976
_diffrn_reflns_theta_min 2.450
_exptl_absorpt_coefficient_mu 2.479
_exptl_absorpt_correction_T_max 0.6438
_exptl_absorpt_correction_T_min 0.4049
_exptl_absorpt_correction_type integration
_exptl_absorpt_process_details
;
[X-RED32 (Stoe & Cie, 2009), by Gaussian integration,
analogous to Coppens (1970)]
;
_exptl_crystal_colour colourless
_exptl_crystal_density_diffrn 1.850
_exptl_crystal_description needle
_exptl_crystal_F_000 372
_exptl_crystal_size_max 0.384
_exptl_crystal_size_mid 0.363
_exptl_crystal_size_min 0.199
_refine_diff_density_max 0.703
_refine_diff_density_min -0.937
_refine_ls_extinction_method none
_refine_ls_goodness_of_fit_ref 1.068
_refine_ls_hydrogen_treatment constr
_refine_ls_matrix_type full
_refine_ls_number_parameters 172
_refine_ls_number_reflns 3616
_refine_ls_number_restraints 0
_refine_ls_restrained_S_all 1.068
_refine_ls_R_factor_all 0.0284
_refine_ls_R_factor_gt 0.0276
_refine_ls_shift/su_max 0.001
_refine_ls_shift/su_mean 0.000
_refine_ls_structure_factor_coef Fsqd
_refine_ls_weighting_details 'w=1/[\s^2^(Fo^2^)+(0.0390P)^2^+0.7088P] where P=(Fo^2^+2Fc^2^)/3'
_refine_ls_weighting_scheme calc
_refine_ls_wR_factor_gt 0.0715
_refine_ls_wR_factor_ref 0.0721
_reflns_number_gt 3508
_reflns_number_total 3616
_reflns_threshold_expression 'I > 2\s(I)'
_cod_data_source_file wp3011sup1.cif
_cod_data_source_block 7
_cod_depositor_comments 'Adding full bibliography for 2022286--2022290.cif.'
_cod_database_code 2022286
_cod_database_fobs_code 2022286
_shelx_space_group_comment
;
The symmetry employed for this shelxl refinement is uniquely defined
by the following loop, which should always be used as a source of
symmetry information in preference to the above space-group names.
They are only intended as comments.
;
_shelx_estimated_absorpt_t_min 0.450
_shelx_estimated_absorpt_t_max 0.638

loop_
_space_group_symop_operation_xyz
'x, y, z'
'-x, -y, -z'

loop_
_atom_site_type_symbol
_atom_site_label
_atom_site_fract_x
_atom_site_fract_y
_atom_site_fract_z
_atom_site_U_iso_or_equiv
_atom_site_adp_type
_atom_site_calc_flag
_atom_site_occupancy
_atom_site_disorder_assembly
_atom_site_disorder_group
I I1 0.90242(2) 0.02230(2) 0.15049(2) 0.03196(7) Uani d 1 . .
S S1 0.15430(10) 0.46926(10) 0.22234(3) 0.03037(13) Uani d 1 . .
O O1 0.7747(3) 0.2798(3) 0.39791(9) 0.0285(3) Uani d 1 . .
N N2 0.6016(3) 0.4070(3) 0.24851(10) 0.0211(3) Uani d 1 . .
H H2 0.723735 0.364016 0.281876 0.025 Uiso calc 1 . .
N N1 0.3991(3) 0.3503(3) 0.35827(10) 0.0220(3) Uani d 1 . .
H H1 0.265397 0.351322 0.376215 0.026 Uiso calc 1 . .
C C26 0.7606(3) 0.3342(3) 0.11447(12) 0.0228(4) Uani d 1 . .
C C22 0.5295(4) 0.6780(4) 0.14173(13) 0.0261(4) Uani d 1 . .
H H22 0.440446 0.772704 0.177811 0.031 Uiso calc 1 . .
C C11 0.5187(4) 0.2440(3) 0.49911(11) 0.0210(4) Uani d 1 . .
C C21 0.6289(3) 0.4723(3) 0.16703(11) 0.0207(4) Uani d 1 . .
C C1 0.4010(3) 0.4079(3) 0.27636(12) 0.0208(3) Uani d 1 . .
C C10 0.5784(4) 0.2919(3) 0.41490(12) 0.0210(3) Uani d 1 . .
C C12 0.7032(4) 0.1607(4) 0.55539(13) 0.0282(4) Uani d 1 . .
H H12 0.858015 0.137499 0.539275 0.034 Uiso calc 1 . .
C C25 0.7944(4) 0.4025(4) 0.03653(13) 0.0298(5) Uani d 1 . .
H H25 0.886598 0.308343 0.000756 0.036 Uiso calc 1 . .
C C23 0.5600(4) 0.7459(4) 0.06345(14) 0.0326(5) Uani d 1 . .
H H23 0.489514 0.886869 0.045740 0.039 Uiso calc 1 . .
C C16 0.2916(4) 0.2777(3) 0.52341(13) 0.0261(4) Uani d 1 . .
H H16 0.164269 0.333137 0.485342 0.031 Uiso calc 1 . .
C C24 0.6928(4) 0.6084(5) 0.01139(14) 0.0342(5) Uani d 1 . .
H H24 0.714536 0.655435 -0.041909 0.041 Uiso calc 1 . .
C C13 0.6637(5) 0.1113(4) 0.63477(14) 0.0340(5) Uani d 1 . .
H H13 0.791269 0.052973 0.672691 0.041 Uiso calc 1 . .
C C14 0.4383(5) 0.1469(4) 0.65881(13) 0.0309(5) Uani d 1 . .
H H14 0.410940 0.114186 0.713373 0.037 Uiso calc 1 . .
C C15 0.2522(4) 0.2301(4) 0.60339(14) 0.0301(4) Uani d 1 . .
H H15 0.097554 0.254730 0.620068 0.036 Uiso calc 1 . .

loop_
_atom_site_aniso_label
_atom_site_aniso_U_11
_atom_site_aniso_U_22
_atom_site_aniso_U_33
_atom_site_aniso_U_12
_atom_site_aniso_U_13
_atom_site_aniso_U_23
I1 0.02866(9) 0.03127(10) 0.03389(10) -0.00873(7) 0.00216(6) -0.00997(6)
S1 0.0253(2) 0.0501(3) 0.0197(2) -0.0211(2) -0.00379(18) 0.0045(2)
O1 0.0241(7) 0.0369(9) 0.0218(7) -0.0112(6) -0.0010(5) 0.0036(6)
N2 0.0195(7) 0.0264(8) 0.0163(7) -0.0087(6) -0.0008(6) 0.0002(6)
N1 0.0230(8) 0.0279(8) 0.0155(7) -0.0114(7) 0.0003(6) 0.0006(6)
C26 0.0178(8) 0.0339(10) 0.0198(9) -0.0136(8) -0.0008(6) -0.0030(7)
C22 0.0273(10) 0.0285(10) 0.0241(9) -0.0138(8) -0.0048(7) 0.0015(8)
C11 0.0282(9) 0.0187(8) 0.0165(8) -0.0100(7) -0.0006(7) -0.0008(6)
C21 0.0197(8) 0.0295(10) 0.0158(8) -0.0135(7) -0.0012(6) 0.0007(7)
C1 0.0229(9) 0.0226(9) 0.0172(8) -0.0098(7) -0.0002(6) -0.0009(6)
C10 0.0255(9) 0.0187(8) 0.0172(8) -0.0078(7) -0.0017(7) 0.0001(6)
C12 0.0314(10) 0.0358(11) 0.0203(9) -0.0173(9) -0.0037(8) 0.0020(8)
C25 0.0218(9) 0.0546(14) 0.0197(9) -0.0220(10) 0.0034(7) -0.0057(9)
C23 0.0348(11) 0.0409(13) 0.0278(11) -0.0243(10) -0.0088(9) 0.0124(9)
C16 0.0272(10) 0.0264(10) 0.0210(9) -0.0077(8) 0.0014(7) -0.0003(7)
C24 0.0299(11) 0.0612(16) 0.0210(9) -0.0306(11) -0.0028(8) 0.0070(10)
C13 0.0422(13) 0.0455(14) 0.0192(9) -0.0242(11) -0.0079(9) 0.0043(9)
C14 0.0464(13) 0.0365(12) 0.0176(9) -0.0254(11) 0.0011(8) -0.0002(8)
C15 0.0357(11) 0.0344(11) 0.0224(10) -0.0161(10) 0.0070(8) -0.0053(8)

loop_
_atom_type_symbol
_atom_type_description
_atom_type_scat_dispersion_real
_atom_type_scat_dispersion_imag
_atom_type_scat_source
C C 0.0033 0.0016 'International Tables Vol C Tables 4.2.6.8 and 6.1.1.4'
H H 0.0000 0.0000 'International Tables Vol C Tables 4.2.6.8 and 6.1.1.4'
I I -0.4742 1.8119 'International Tables Vol C Tables 4.2.6.8 and 6.1.1.4'
N N 0.0061 0.0033 'International Tables Vol C Tables 4.2.6.8 and 6.1.1.4'
O O 0.0106 0.0060 'International Tables Vol C Tables 4.2.6.8 and 6.1.1.4'
S S 0.1246 0.1234 'International Tables Vol C Tables 4.2.6.8 and 6.1.1.4'

loop_
_geom_angle_atom_site_label_1
_geom_angle_atom_site_label_2
_geom_angle_atom_site_label_3
_geom_angle_site_symmetry_1
_geom_angle_site_symmetry_3
_geom_angle
_geom_angle_publ_flag
C21 N2 H2 . . 118.4 ?
C1 N2 H2 . . 118.4 ?
C1 N2 C21 . . 123.21(17) ?
C1 N1 H1 . . 115.7 ?
C10 N1 H1 . . 115.7 ?
C10 N1 C1 . . 128.69(17) ?
C21 C26 I1 . . 120.46(15) ?
C21 C26 C25 . . 120.1(2) ?
C25 C26 I1 . . 119.44(17) ?
C21 C22 H22 . . 120.0 ?
C21 C22 C23 . . 119.9(2) ?
C23 C22 H22 . . 120.0 ?
C12 C11 C10 . . 116.82(19) ?
C12 C11 C16 . . 119.26(19) ?
C16 C11 C10 . . 123.92(18) ?
C26 C21 N2 . . 121.15(19) ?
C22 C21 N2 . . 118.82(19) ?
C22 C21 C26 . . 119.98(19) ?
N2 C1 S1 . . 126.10(15) ?
N2 C1 N1 . . 116.28(17) ?
N1 C1 S1 . . 117.62(15) ?
O1 C10 N1 . . 122.48(18) ?
O1 C10 C11 . . 121.69(18) ?
N1 C10 C11 . . 115.83(18) ?
C11 C12 H12 . . 119.7 ?
C13 C12 C11 . . 120.6(2) ?
C13 C12 H12 . . 119.7 ?
C26 C25 H25 . . 120.2 ?
C24 C25 C26 . . 119.6(2) ?
C24 C25 H25 . . 120.2 ?
C22 C23 H23 . . 120.0 ?
C24 C23 C22 . . 120.0(2) ?
C24 C23 H23 . . 120.0 ?
C11 C16 H16 . . 120.0 ?
C15 C16 C11 . . 119.9(2) ?
C15 C16 H16 . . 120.0 ?
C25 C24 H24 . . 119.8 ?
C23 C24 C25 . . 120.3(2) ?
C23 C24 H24 . . 119.8 ?
C12 C13 H13 . . 120.0 ?
C14 C13 C12 . . 120.0(2) ?
C14 C13 H13 . . 120.0 ?
C13 C14 H14 . . 120.0 ?
C13 C14 C15 . . 120.1(2) ?
C15 C14 H14 . . 120.0 ?
C16 C15 H15 . . 119.9 ?
C14 C15 C16 . . 120.1(2) ?
C14 C15 H15 . . 119.9 ?

loop_
_geom_bond_atom_site_label_1
_geom_bond_atom_site_label_2
_geom_bond_site_symmetry_2
_geom_bond_distance
_geom_bond_publ_flag
I1 C26 . 2.090(2) ?
S1 C1 . 1.670(2) ?
O1 C10 . 1.224(3) ?
N2 H2 . 0.8800 ?
N2 C21 . 1.428(2) ?
N2 C1 . 1.326(3) ?
N1 H1 . 0.8800 ?
N1 C1 . 1.393(2) ?
N1 C10 . 1.376(3) ?
C26 C21 . 1.388(3) ?
C26 C25 . 1.392(3) ?
C22 H22 . 0.9500 ?
C22 C21 . 1.384(3) ?
C22 C23 . 1.390(3) ?
C11 C10 . 1.494(3) ?
C11 C12 . 1.389(3) ?
C11 C16 . 1.397(3) ?
C12 H12 . 0.9500 ?
C12 C13 . 1.385(3) ?
C25 H25 . 0.9500 ?
C25 C24 . 1.385(4) ?
C23 H23 . 0.9500 ?
C23 C24 . 1.381(4) ?
C16 H16 . 0.9500 ?
C16 C15 . 1.391(3) ?
C24 H24 . 0.9500 ?
C13 H13 . 0.9500 ?
C13 C14 . 1.384(4) ?
C14 H14 . 0.9500 ?
C14 C15 . 1.386(3) ?
C15 H15 . 0.9500 ?

loop_
_geom_hbond_atom_site_label_D
_geom_hbond_atom_site_label_H
_geom_hbond_atom_site_label_A
_geom_hbond_site_symmetry_A
_geom_hbond_distance_DH
_geom_hbond_distance_HA
_geom_hbond_distance_DA
_geom_hbond_angle_DHA
_geom_hbond_publ_flag
N2 H2 O1 . 0.88 1.97 2.659(2) 134.7 yes
